data_9004293
loop_
_publ_author_name
'Burns, P. C.'
'Hawthorne, F. C.'

_publ_section_title
;
 The crystal structure of humberstonite, a mixed sulfate-nitrate mineral
;
_journal_name_full 'The Canadian Mineralogist'
_journal_page_first 381
_journal_page_last 385
_journal_volume 32
_journal_year 1994
_chemical_formula_sum 'K3 Mg N2 Na8 O36 S6'
_chemical_name_mineral Humberstonite
_space_group_IT_number 148
_symmetry_space_group_name_Hall '-R 3'
_symmetry_space_group_name_H-M 'R -3 :H'
_cell_angle_alpha 90
_cell_angle_beta 90
_cell_angle_gamma 120
_cell_length_a 10.9055
_cell_length_b 10.9055
_cell_length_c 24.3949
_cell_formula_units_Z 3
_cell_volume 2512.585
_database_code_amcsd 0005366
_exptl_crystal_density_diffrn 2.224
_cod_original_sg_symbol_H-M 'R -3'
_cod_original_formula_sum 'N2 S6 K3 Mg Na8 O36'
_cod_database_code 9004293

loop_
_space_group_symop_operation_xyz
x,y,z
2/3+x,1/3+y,1/3+z
1/3+x,2/3+y,2/3+z
y,-x+y,-z
2/3+y,1/3-x+y,1/3-z
1/3+y,2/3-x+y,2/3-z
-x+y,-x,z
2/3-x+y,1/3-x,1/3+z
1/3-x+y,2/3-x,2/3+z
-x,-y,-z
2/3-x,1/3-y,1/3-z
1/3-x,2/3-y,2/3-z
-y,x-y,z
2/3-y,1/3+x-y,1/3+z
1/3-y,2/3+x-y,2/3+z
x-y,x,-z
2/3+x-y,1/3+x,1/3-z
1/3+x-y,2/3+x,2/3-z

loop_
_atom_site_label
_atom_site_fract_x
_atom_site_fract_y
_atom_site_fract_z
_atom_site_U_iso_or_equiv
N 0.33333 0.66667 0.09260 0.02660
S 0.34370 0.17100 0.27470 0.01267
K 0.50000 0.00000 0.00000 0.01140
Mg 0.00000 0.00000 0.00000 0.00380
Na1 0.00000 0.00000 0.12500 0.02026
Na2 0.64590 0.82100 0.09170 0.01140
O1 0.50100 0.25700 0.27540 0.01140
O2 0.28500 0.12800 0.32740 0.01140
O3 0.28700 0.24800 0.24600 0.01140
O4 0.30800 0.03300 0.24200 0.01140
O5 0.09300 0.89500 0.16930 0.01140
O6 0.41700 0.79700 0.09580 0.01140

loop_
_cod_related_entry_id
_cod_related_entry_database
_cod_related_entry_code
1 AMCSD 0005366
